data_4120309
loop_
_publ_author_name
'Yung-Hung Chang'
'Yumiko Nakajima'
'Hiromasa Tanaka'
'Kazunari Yoshizawa'
'Fumiyuki Ozawa'

_publ_contact_author_address 'Institute for Chemical Research, Kyoto University, Uji, Kyoto 611-0011, Japan'
_publ_contact_author_email ozawa@scl.kyoto-u.ac.jp
_publ_contact_author_fax +81-774-38-3039
_publ_contact_author_name 'Fumiyuki Ozawa'
_publ_contact_author_phone +81-774-38-3035
_publ_section_title
;
 Facile N-H Bond Cleavage of Ammonia by an Iridium Complex Bearing a
 Noninnocent PNP-Pincer Type Phosphaalkene Ligand
;
_journal_name_full 'Journal of the American Chemical Society'
_journal_page_first 11791
_journal_page_last 11794
_journal_paper_doi 10.1021/ja407163z
_journal_volume 135
_journal_year 2013
_chemical_formula_sum 'C55 H86 Cl Ir K N O6 P2'
_chemical_formula_weight 1185.94
_chemical_name_systematic
; 
 ? 
;
_space_group_IT_number 29
_symmetry_cell_setting orthorhombic
_symmetry_space_group_name_Hall 'P 2c -2b'
_symmetry_space_group_name_H-M 'P b c 21'
_atom_sites_solution_hydrogens geom
_atom_sites_solution_primary direct
_atom_sites_solution_secondary difmap
_audit_creation_method SHELXL-97
_cell_angle_alpha 90.00
_cell_angle_beta 90.00
_cell_angle_gamma 90.00
_cell_formula_units_Z 4
_cell_length_a 12.8544(19)
_cell_length_b 19.329(3)
_cell_length_c 23.798(4)
_cell_measurement_temperature 173(2)
_cell_volume 5912.9(16)
_computing_cell_refinement 'Rigaku AFC10/Saturn 70 CCD'
_computing_data_collection 'Rigaku AFC10/Saturn 70 CCD'
_computing_data_reduction 'Rigaku AFC10/Saturn 70 CCD'
_computing_molecular_graphics 'ORTEP3 for windows'
_computing_publication_material 'SHELXL-97 (Sheldrick, 1997)'
_computing_structure_refinement 'SHELXL-97 (Sheldrick, 1997)'
_computing_structure_solution 'SHELXS-97 (Sheldrick, 1990)'
_diffrn_ambient_temperature 173(2)
_diffrn_measured_fraction_theta_full 0.993
_diffrn_measured_fraction_theta_max 0.993
_diffrn_measurement_device_type ' CCD area detector '
_diffrn_measurement_method ' phi and omega scans'
_diffrn_radiation_monochromator graphite
_diffrn_radiation_source 'fine-focus sealed tube'
_diffrn_radiation_type MoK\a
_diffrn_radiation_wavelength 0.71070
_diffrn_reflns_av_R_equivalents 0.0497
_diffrn_reflns_av_sigmaI/netI 0.0466
_diffrn_reflns_limit_h_max 16
_diffrn_reflns_limit_h_min -16
_diffrn_reflns_limit_k_max 24
_diffrn_reflns_limit_k_min -25
_diffrn_reflns_limit_l_max 30
_diffrn_reflns_limit_l_min -30
_diffrn_reflns_number 44534
_diffrn_reflns_theta_full 27.49
_diffrn_reflns_theta_max 27.49
_diffrn_reflns_theta_min 3.14
_exptl_absorpt_coefficient_mu 2.473
_exptl_absorpt_correction_T_max 0.7080
_exptl_absorpt_correction_T_min 0.4534
_exptl_absorpt_correction_type numerical
_exptl_crystal_colour red
_exptl_crystal_density_diffrn 1.332
_exptl_crystal_description block
_exptl_crystal_F_000 2456
_exptl_crystal_size_max 0.38
_exptl_crystal_size_mid 0.21
_exptl_crystal_size_min 0.15
_refine_diff_density_max 2.339
_refine_diff_density_min -1.463
_refine_diff_density_rms 0.118
_refine_ls_abs_structure_details 'Flack H D (1983), Acta Cryst. A39, 876-881'
_refine_ls_abs_structure_Flack 0.024(9)
_refine_ls_extinction_method none
_refine_ls_goodness_of_fit_ref 1.043
_refine_ls_hydrogen_treatment constr
_refine_ls_matrix_type full
_refine_ls_number_parameters 597
_refine_ls_number_reflns 13401
_refine_ls_number_restraints 2
_refine_ls_restrained_S_all 1.043
_refine_ls_R_factor_all 0.0607
_refine_ls_R_factor_gt 0.0533
_refine_ls_shift/su_max 0.017
_refine_ls_shift/su_mean 0.000
_refine_ls_structure_factor_coef Fsqd
_refine_ls_weighting_details 'calc w=1/[\s^2^(Fo^2^)+(0.0426P)^2^+27.5412P] where P=(Fo^2^+2Fc^2^)/3'
_refine_ls_weighting_scheme calc
_refine_ls_wR_factor_gt 0.1245
_refine_ls_wR_factor_ref 0.1297
_reflns_number_gt 11836
_reflns_number_total 13401
_reflns_threshold_expression >2sigma(I)
_cod_data_source_file ja407163z_si_002_2.cif
_cod_data_source_block complex_3
_cod_original_cell_volume 5912.8(15)
_cod_database_code 4120309

loop_
_symmetry_equiv_pos_as_xyz
'x, y, z'
'-x, -y, z+1/2'
'-x, y+1/2, z'
'x, -y+1/2, z+1/2'

loop_
_atom_site_label
_atom_site_type_symbol
_atom_site_fract_x
_atom_site_fract_y
_atom_site_fract_z
_atom_site_U_iso_or_equiv
_atom_site_adp_type
_atom_site_occupancy
_atom_site_symmetry_multiplicity
_atom_site_calc_flag
_atom_site_refinement_flags
_atom_site_disorder_assembly
_atom_site_disorder_group
Ir1 Ir 0.180673(16) 0.254342(11) 0.00102(3) 0.03163(7) Uani 1 1 d . . .
P1 P 0.06280(18) 0.21251(12) -0.06073(10) 0.0475(5) Uani 1 1 d . . .
P2 P 0.32519(17) 0.27902(16) 0.04682(11) 0.0562(6) Uani 1 1 d . . .
N1 N 0.2856(4) 0.2006(3) -0.0475(3) 0.0352(13) Uani 1 1 d . . .
Cl1 Cl 0.05550(16) 0.30431(12) 0.06050(10) 0.0534(5) Uani 1 1 d . . .
C1 C 0.1408(8) 0.1608(5) -0.1036(4) 0.057(2) Uani 1 1 d . . .
H63 H 0.1119 0.1331 -0.1326 0.068 Uiso 1 1 calc R . .
C2 C 0.4205(7) 0.2382(6) 0.0100(8) 0.085(5) Uani 1 1 d . . .
H88 H 0.4921 0.2449 0.0180 0.102 Uiso 1 1 calc R . .
C3 C 0.2473(7) 0.1622(4) -0.0932(4) 0.0472(19) Uani 1 1 d . . .
C4 C 0.3203(7) 0.1216(5) -0.1247(4) 0.058(2) Uani 1 1 d . . .
H1 H 0.2977 0.0972 -0.1571 0.069 Uiso 1 1 calc R . .
C5 C 0.4227(8) 0.1176(5) -0.1082(5) 0.063(3) Uani 1 1 d . . .
H2 H 0.4700 0.0893 -0.1285 0.076 Uiso 1 1 calc R . .
C6 C 0.4561(8) 0.1542(6) -0.0629(5) 0.072(3) Uani 1 1 d . . .
H3 H 0.5271 0.1521 -0.0520 0.087 Uiso 1 1 calc R . .
C7 C 0.3870(6) 0.1945(5) -0.0327(4) 0.054(2) Uani 1 1 d . . .
C8 C -0.0353(6) 0.2638(4) -0.1019(3) 0.0365(15) Uani 1 1 d . . .
C9 C -0.1307(6) 0.2301(4) -0.0977(3) 0.0355(14) Uani 1 1 d . . .
C10 C -0.2228(7) 0.2584(4) -0.1216(4) 0.044(2) Uani 1 1 d . . .
H4 H -0.2872 0.2349 -0.1180 0.053 Uiso 1 1 calc R . .
C11 C -0.2174(7) 0.3203(4) -0.1501(3) 0.0450(19) Uani 1 1 d . A .
C12 C -0.1205(7) 0.3524(4) -0.1549(3) 0.0484(19) Uani 1 1 d . . .
H5 H -0.1171 0.3945 -0.1756 0.058 Uiso 1 1 calc R . .
C13 C -0.0280(6) 0.3271(4) -0.1316(3) 0.0410(17) Uani 1 1 d . B .
C14 C -0.1367(6) 0.1605(4) -0.0660(4) 0.0405(16) Uani 1 1 d . . .
C15 C -0.0480(8) 0.1628(4) -0.0243(4) 0.057(2) Uani 1 1 d . . .
H8 H -0.0253 0.1154 -0.0144 0.069 Uiso 1 1 calc R . .
H9 H -0.0697 0.1870 0.0105 0.069 Uiso 1 1 calc R . .
C16 C -0.1249(12) 0.1021(4) -0.1074(5) 0.084(4) Uani 1 1 d . . .
H10 H -0.1421 0.0582 -0.0890 0.127 Uiso 1 1 calc R . .
H11 H -0.0529 0.1005 -0.1209 0.127 Uiso 1 1 calc R . .
H12 H -0.1719 0.1095 -0.1393 0.127 Uiso 1 1 calc R . .
C17 C -0.2360(9) 0.1513(6) -0.0327(6) 0.093(4) Uani 1 1 d . . .
H13 H -0.2421 0.1886 -0.0050 0.139 Uiso 1 1 calc R . .
H14 H -0.2344 0.1066 -0.0133 0.139 Uiso 1 1 calc R . .
H15 H -0.2958 0.1527 -0.0582 0.139 Uiso 1 1 calc R . .
C18 C -0.3153(7) 0.3542(5) -0.1755(4) 0.056(2) Uani 1 1 d . . .
C19 C -0.3240(19) 0.3396(11) -0.2362(8) 0.044(5) Uiso 0.51(4) 1 d P A 1
H89 H -0.3121 0.2902 -0.2428 0.066 Uiso 0.51(4) 1 calc PR A 1
H90 H -0.2720 0.3667 -0.2567 0.066 Uiso 0.51(4) 1 calc PR A 1
H91 H -0.3938 0.3521 -0.2492 0.066 Uiso 0.51(4) 1 calc PR A 1
C20 C -0.4052(17) 0.3348(13) -0.1548(9) 0.050(5) Uiso 0.51(4) 1 d P A 1
H92 H -0.4062 0.3435 -0.1142 0.075 Uiso 0.51(4) 1 calc PR A 1
H93 H -0.4154 0.2853 -0.1617 0.075 Uiso 0.51(4) 1 calc PR A 1
H94 H -0.4612 0.3611 -0.1728 0.075 Uiso 0.51(4) 1 calc PR A 1
C21 C -0.2960(19) 0.4417(10) -0.1704(9) 0.047(5) Uiso 0.51(4) 1 d P A 1
H95 H -0.3543 0.4661 -0.1881 0.070 Uiso 0.51(4) 1 calc PR A 1
H96 H -0.2311 0.4541 -0.1895 0.070 Uiso 0.51(4) 1 calc PR A 1
H97 H -0.2916 0.4549 -0.1308 0.070 Uiso 0.51(4) 1 calc PR A 1
C19A C -0.2967(19) 0.3513(11) -0.2424(9) 0.045(5) Uiso 0.49(4) 1 d P A 2
H98 H -0.2932 0.3030 -0.2546 0.067 Uiso 0.49(4) 1 calc PR A 2
H99 H -0.2313 0.3747 -0.2516 0.067 Uiso 0.49(4) 1 calc PR A 2
H100 H -0.3544 0.3746 -0.2616 0.067 Uiso 0.49(4) 1 calc PR A 2
C20A C -0.424(2) 0.3132(16) -0.1495(11) 0.063(6) Uiso 0.49(4) 1 d P A 2
H101 H -0.4416 0.3323 -0.1125 0.094 Uiso 0.49(4) 1 calc PR A 2
H102 H -0.4105 0.2635 -0.1461 0.094 Uiso 0.49(4) 1 calc PR A 2
H103 H -0.4829 0.3205 -0.1753 0.094 Uiso 0.49(4) 1 calc PR A 2
C21A C -0.332(2) 0.4248(12) -0.1563(10) 0.056(6) Uiso 0.49(4) 1 d P A 2
H104 H -0.3887 0.4457 -0.1778 0.083 Uiso 0.49(4) 1 calc PR A 2
H105 H -0.2681 0.4517 -0.1620 0.083 Uiso 0.49(4) 1 calc PR A 2
H106 H -0.3498 0.4244 -0.1163 0.083 Uiso 0.49(4) 1 calc PR A 2
C22 C 0.0736(8) 0.3705(5) -0.1379(4) 0.057(2) Uani 1 1 d D . .
C23 C 0.1691(9) 0.3233(7) -0.1527(5) 0.078(3) Uiso 0.52(7) 1 d P B 1
H25 H 0.2281 0.3527 -0.1632 0.118 Uiso 0.52(7) 1 d PR B 1
H26 H 0.1511 0.2929 -0.1842 0.118 Uiso 0.52(7) 1 d PR B 1
H27 H 0.1879 0.2952 -0.1200 0.118 Uiso 0.52(7) 1 d PR B 1
C24 C 0.0969(8) 0.4048(5) -0.0808(4) 0.064(2) Uiso 0.52(7) 1 d P B 1
H28 H 0.1073 0.3694 -0.0519 0.095 Uiso 0.52(7) 1 d PR B 1
H29 H 0.0376 0.4340 -0.0706 0.095 Uiso 0.52(7) 1 d PR B 1
H30 H 0.1596 0.4334 -0.0838 0.095 Uiso 0.52(7) 1 d PR B 1
C25 C 0.071(2) 0.4257(10) -0.1823(8) 0.053(8) Uiso 0.52(7) 1 d P B 1
H167 H 0.0562 0.4046 -0.2189 0.080 Uiso 0.52(7) 1 calc PR B 1
H168 H 0.1382 0.4493 -0.1837 0.080 Uiso 0.52(7) 1 calc PR B 1
H169 H 0.0161 0.4593 -0.1733 0.080 Uiso 0.52(7) 1 calc PR B 1
C23A C 0.1691(9) 0.3233(7) -0.1527(5) 0.078(3) Uiso 0.48(7) 1 d P B 2
H25A H 0.2110 0.3658 -0.1664 0.118 Uiso 0.48(7) 1 d PR B 2
H26A H 0.1340 0.3061 -0.1874 0.118 Uiso 0.48(7) 1 d PR B 2
H27A H 0.1708 0.3083 -0.1232 0.118 Uiso 0.48(7) 1 d PR B 2
C24A C 0.0969(8) 0.4048(5) -0.0808(4) 0.064(2) Uiso 0.48(7) 1 d P B 2
H28A H 0.0857 0.3712 -0.0506 0.095 Uiso 0.48(7) 1 calc PR B 2
H29A H 0.0506 0.4445 -0.0754 0.095 Uiso 0.48(7) 1 calc PR B 2
H30A H 0.1694 0.4205 -0.0801 0.095 Uiso 0.48(7) 1 calc PR B 2
C25A C 0.032(5) 0.4321(18) -0.173(2) 0.15(2) Uiso 0.48(7) 1 d PD B 2
H164 H 0.0042 0.4151 -0.2085 0.231 Uiso 0.48(7) 1 calc PR B 2
H165 H 0.0886 0.4648 -0.1800 0.231 Uiso 0.48(7) 1 calc PR B 2
H166 H -0.0235 0.4554 -0.1518 0.231 Uiso 0.48(7) 1 calc PR B 2
C26 C 0.3851(5) 0.3314(4) 0.1021(4) 0.0407(16) Uani 1 1 d . . .
C27 C 0.4085(6) 0.3016(4) 0.1554(3) 0.0415(16) Uani 1 1 d . C .
H6 H 0.4975 0.3146 0.2266 0.050 Uiso 1 1 d R . .
C29 C 0.5219(6) 0.3984(4) 0.1777(4) 0.0453(18) Uani 1 1 d . C .
C30 C 0.4896(6) 0.4302(4) 0.1284(4) 0.0478(19) Uani 1 1 d . . .
H7 H 0.5142 0.4756 0.1207 0.057 Uiso 1 1 calc R . .
C31 C 0.4232(7) 0.3993(4) 0.0896(4) 0.0470(19) Uani 1 1 d . D .
C32 C 0.3577(8) 0.2335(5) 0.1756(4) 0.058(2) Uani 1 1 d . . .
C33 C 0.2335(14) 0.2453(9) 0.1733(8) 0.062(4) Uiso 0.68(3) 1 d P C 1
H125 H 0.2121 0.2537 0.1343 0.093 Uiso 0.68(3) 1 calc PR C 1
H126 H 0.2149 0.2853 0.1964 0.093 Uiso 0.68(3) 1 calc PR C 1
H127 H 0.1981 0.2040 0.1876 0.093 Uiso 0.68(3) 1 calc PR C 1
C34 C 0.3980(13) 0.1679(8) 0.1448(7) 0.060(5) Uiso 0.68(3) 1 d P C 1
H128 H 0.3482 0.1300 0.1498 0.090 Uiso 0.68(3) 1 calc PR C 1
H129 H 0.4656 0.1544 0.1604 0.090 Uiso 0.68(3) 1 calc PR C 1
H130 H 0.4058 0.1779 0.1046 0.090 Uiso 0.68(3) 1 calc PR C 1
C35 C 0.3794(13) 0.2201(9) 0.2381(6) 0.059(4) Uiso 0.68(3) 1 d P C 1
H131 H 0.3647 0.2621 0.2598 0.089 Uiso 0.68(3) 1 calc PR C 1
H132 H 0.4526 0.2072 0.2430 0.089 Uiso 0.68(3) 1 calc PR C 1
H133 H 0.3349 0.1824 0.2515 0.089 Uiso 0.68(3) 1 calc PR C 1
C33A C 0.257(3) 0.2234(18) 0.1575(14) 0.052(8) Uiso 0.32(3) 1 d P C 2
H134 H 0.2566 0.2139 0.1170 0.078 Uiso 0.32(3) 1 calc PR C 2
H135 H 0.2155 0.2651 0.1650 0.078 Uiso 0.32(3) 1 calc PR C 2
H136 H 0.2262 0.1841 0.1775 0.078 Uiso 0.32(3) 1 calc PR C 2
C34A C 0.446(4) 0.181(3) 0.172(2) 0.102(16) Uiso 0.32(3) 1 d P C 2
H137 H 0.4329 0.1428 0.1978 0.153 Uiso 0.32(3) 1 calc PR C 2
H138 H 0.5120 0.2037 0.1819 0.153 Uiso 0.32(3) 1 calc PR C 2
H139 H 0.4508 0.1633 0.1333 0.153 Uiso 0.32(3) 1 calc PR C 2
C35A C 0.335(4) 0.242(3) 0.240(3) 0.104(18) Uiso 0.32(3) 1 d P C 2
H140 H 0.3070 0.2880 0.2471 0.156 Uiso 0.32(3) 1 calc PR C 2
H141 H 0.3991 0.2350 0.2611 0.156 Uiso 0.32(3) 1 calc PR C 2
H142 H 0.2834 0.2069 0.2513 0.156 Uiso 0.32(3) 1 calc PR C 2
C37 C 0.6398(4) 0.3825(2) 0.2636(2) 0.075(3) Uani 1 1 d . C .
H43 H 0.7141 0.3904 0.2701 0.112 Uiso 1 1 calc R . .
H44 H 0.6294 0.3356 0.2491 0.112 Uiso 1 1 calc R . .
H45 H 0.6017 0.3880 0.2990 0.112 Uiso 1 1 calc R . .
C28 C 0.4842(4) 0.3370(2) 0.1900(2) 0.0472(19) Uani 1 1 d R . .
C36 C 0.5992(4) 0.4354(2) 0.2203(2) 0.054(2) Uani 1 1 d R . .
C38 C 0.6876(4) 0.4505(2) 0.1815(2) 0.084(4) Uani 1 1 d R . .
H46 H 0.6651 0.4431 0.1424 0.126 Uiso 1 1 d R . .
H47 H 0.7458 0.4196 0.1899 0.126 Uiso 1 1 d R . .
H48 H 0.7095 0.4987 0.1861 0.126 Uiso 1 1 d R . .
C39 C 0.5495(4) 0.4943(2) 0.2457(2) 0.075(3) Uani 1 1 d R C .
H49 H 0.5013 0.4786 0.2749 0.113 Uiso 1 1 calc R . .
H50 H 0.5110 0.5201 0.2169 0.113 Uiso 1 1 calc R . .
H51 H 0.6024 0.5244 0.2625 0.113 Uiso 1 1 calc R . .
C40 C 0.3844(8) 0.4432(6) 0.0399(5) 0.074(3) Uani 1 1 d . . .
C41 C 0.4162(16) 0.4257(12) -0.0146(8) 0.063(6) Uiso 0.58(4) 1 d P D 1
H143 H 0.3948 0.4622 -0.0408 0.094 Uiso 0.58(4) 1 calc PR D 1
H144 H 0.3839 0.3819 -0.0256 0.094 Uiso 0.58(4) 1 calc PR D 1
H145 H 0.4921 0.4209 -0.0155 0.094 Uiso 0.58(4) 1 calc PR D 1
C42 C 0.2620(15) 0.4509(9) 0.0491(9) 0.049(4) Uiso 0.58(4) 1 d P D 1
H146 H 0.2352 0.4879 0.0250 0.073 Uiso 0.58(4) 1 calc PR D 1
H147 H 0.2479 0.4621 0.0885 0.073 Uiso 0.58(4) 1 calc PR D 1
H148 H 0.2275 0.4072 0.0394 0.073 Uiso 0.58(4) 1 calc PR D 1
C43 C 0.4214(16) 0.5237(10) 0.0501(10) 0.065(6) Uiso 0.58(4) 1 d P D 1
H149 H 0.4974 0.5265 0.0481 0.097 Uiso 0.58(4) 1 calc PR D 1
H150 H 0.3980 0.5392 0.0872 0.097 Uiso 0.58(4) 1 calc PR D 1
H151 H 0.3908 0.5533 0.0211 0.097 Uiso 0.58(4) 1 calc PR D 1
C41A C 0.410(2) 0.394(2) -0.0233(12) 0.070(8) Uiso 0.42(4) 1 d P D 2
H152 H 0.3951 0.4224 -0.0563 0.105 Uiso 0.42(4) 1 calc PR D 2
H153 H 0.3645 0.3528 -0.0239 0.105 Uiso 0.42(4) 1 calc PR D 2
H154 H 0.4825 0.3791 -0.0238 0.105 Uiso 0.42(4) 1 calc PR D 2
C42A C 0.271(2) 0.4478(14) 0.0317(14) 0.054(7) Uiso 0.42(4) 1 d P D 2
H155 H 0.2565 0.4648 -0.0062 0.081 Uiso 0.42(4) 1 calc PR D 2
H156 H 0.2416 0.4797 0.0594 0.081 Uiso 0.42(4) 1 calc PR D 2
H157 H 0.2402 0.4019 0.0366 0.081 Uiso 0.42(4) 1 calc PR D 2
C43A C 0.446(2) 0.5052(14) 0.0253(14) 0.066(8) Uiso 0.42(4) 1 d P D 2
H158 H 0.5182 0.4919 0.0186 0.099 Uiso 0.42(4) 1 calc PR D 2
H159 H 0.4426 0.5385 0.0563 0.099 Uiso 0.42(4) 1 calc PR D 2
H160 H 0.4170 0.5264 -0.0088 0.099 Uiso 0.42(4) 1 calc PR D 2
O1 O -0.1556(5) 0.2797(3) 0.1722(2) 0.0489(13) Uani 1 1 d . . .
C44 C -0.1940(8) 0.2310(5) 0.1328(4) 0.0457(19) Uani 1 1 d . . .
H64 H -0.2162 0.1886 0.1529 0.055 Uiso 1 1 calc R . .
H65 H -0.1379 0.2182 0.1063 0.055 Uiso 1 1 calc R . .
C45 C -0.2834(8) 0.2599(4) 0.1010(4) 0.051(2) Uani 1 1 d . . .
H66 H -0.3170 0.2234 0.0781 0.061 Uiso 1 1 calc R . .
H67 H -0.3358 0.2795 0.1270 0.061 Uiso 1 1 calc R . .
O2 O -0.2411(4) 0.3129(3) 0.0657(2) 0.0484(13) Uani 1 1 d . . .
C46 C -0.3168(7) 0.3393(5) 0.0283(4) 0.054(2) Uani 1 1 d . . .
H68 H -0.3773 0.3567 0.0498 0.064 Uiso 1 1 calc R . .
H69 H -0.3412 0.3020 0.0030 0.064 Uiso 1 1 calc R . .
C47 C -0.2704(8) 0.3969(5) -0.0058(4) 0.062(2) Uani 1 1 d . . .
H70 H -0.2076 0.3804 -0.0259 0.074 Uiso 1 1 calc R . .
H71 H -0.3213 0.4136 -0.0340 0.074 Uiso 1 1 calc R . .
O3 O -0.2440(5) 0.4507(3) 0.0317(3) 0.0559(15) Uani 1 1 d . . .
C48 C -0.2139(8) 0.5122(4) 0.0022(6) 0.068(2) Uani 1 1 d . . .
H72 H -0.2727 0.5300 -0.0205 0.082 Uiso 1 1 calc R . .
H73 H -0.1548 0.5024 -0.0232 0.082 Uiso 1 1 calc R . .
C49 C -0.1828(8) 0.5644(5) 0.0460(5) 0.069(3) Uani 1 1 d . . .
H74 H -0.1691 0.6097 0.0279 0.083 Uiso 1 1 calc R . .
H75 H -0.2400 0.5706 0.0734 0.083 Uiso 1 1 calc R . .
O4 O -0.0928(5) 0.5414(3) 0.0739(3) 0.0567(16) Uani 1 1 d . . .
C50 C -0.0587(8) 0.5904(4) 0.1149(4) 0.058(2) Uani 1 1 d . . .
H76 H -0.1137 0.5977 0.1434 0.070 Uiso 1 1 calc R . .
H77 H -0.0435 0.6353 0.0967 0.070 Uiso 1 1 calc R . .
C51 C 0.0370(10) 0.5627(5) 0.1422(5) 0.074(3) Uani 1 1 d . . .
H78 H 0.0896 0.5515 0.1132 0.088 Uiso 1 1 calc R . .
H79 H 0.0668 0.5981 0.1677 0.088 Uiso 1 1 calc R . .
O5 O 0.0114(6) 0.5020(3) 0.1734(3) 0.067(2) Uani 1 1 d . . .
C52 C 0.0970(12) 0.4722(6) 0.2006(5) 0.087(4) Uani 1 1 d . . .
H80 H 0.1349 0.5081 0.2221 0.104 Uiso 1 1 calc R . .
H81 H 0.1452 0.4524 0.1725 0.104 Uiso 1 1 calc R . .
C53 C 0.0604(11) 0.4157(5) 0.2402(5) 0.084(4) Uani 1 1 d . . .
H82 H 0.1205 0.3953 0.2602 0.101 Uiso 1 1 calc R . .
H83 H 0.0119 0.4351 0.2684 0.101 Uiso 1 1 calc R . .
O6 O 0.0098(6) 0.3648(3) 0.2078(2) 0.0536(15) Uani 1 1 d . . .
C54 C -0.0287(9) 0.3099(4) 0.2417(4) 0.060(2) Uani 1 1 d . . .
H84 H -0.0855 0.3268 0.2663 0.072 Uiso 1 1 calc R . .
H85 H 0.0276 0.2913 0.2658 0.072 Uiso 1 1 calc R . .
C55 C -0.0687(8) 0.2542(4) 0.2029(4) 0.050(2) Uani 1 1 d . . .
H86 H -0.0130 0.2401 0.1765 0.060 Uiso 1 1 calc R . .
H87 H -0.0896 0.2131 0.2250 0.060 Uiso 1 1 calc R . .
K1 K -0.09266(15) 0.40299(8) 0.10875(8) 0.0428(4) Uani 1 1 d . . .

loop_
_atom_site_aniso_label
_atom_site_aniso_U_11
_atom_site_aniso_U_22
_atom_site_aniso_U_33
_atom_site_aniso_U_23
_atom_site_aniso_U_13
_atom_site_aniso_U_12
Ir1 0.02746(11) 0.03366(11) 0.03378(11) -0.00014(19) -0.0024(2) 0.00404(8)
P1 0.0449(12) 0.0493(11) 0.0483(12) -0.0057(9) -0.0097(10) 0.0086(9)
P2 0.0319(11) 0.0756(16) 0.0610(14) -0.0151(12) -0.0138(10) 0.0065(10)
N1 0.024(3) 0.039(3) 0.042(3) 0.003(2) 0.009(2) 0.013(2)
Cl1 0.0402(10) 0.0641(12) 0.0560(12) -0.0137(10) 0.0056(9) 0.0144(9)
C1 0.058(5) 0.061(5) 0.052(5) -0.019(4) -0.007(4) 0.009(4)
C2 0.045(5) 0.106(8) 0.103(13) -0.046(9) -0.031(7) 0.046(5)
C3 0.053(5) 0.040(4) 0.049(4) -0.011(3) 0.005(4) 0.015(3)
C4 0.056(6) 0.058(5) 0.059(5) -0.007(4) 0.011(4) 0.016(4)
C5 0.058(6) 0.061(6) 0.070(6) -0.004(5) 0.021(5) 0.013(4)
C6 0.039(5) 0.080(7) 0.097(8) -0.003(6) 0.015(5) 0.021(5)
C7 0.017(3) 0.063(5) 0.083(6) -0.012(5) 0.014(4) 0.013(3)
C8 0.042(4) 0.031(3) 0.036(3) -0.003(3) -0.005(3) 0.002(3)
C9 0.036(4) 0.034(3) 0.036(3) 0.006(3) -0.006(3) 0.004(3)
C10 0.038(5) 0.048(5) 0.045(5) -0.006(4) -0.011(4) 0.008(4)
C11 0.052(5) 0.042(4) 0.040(4) -0.007(3) -0.015(4) 0.019(4)
C12 0.068(6) 0.032(4) 0.045(4) 0.005(3) -0.009(4) 0.006(4)
C13 0.052(5) 0.028(3) 0.043(4) -0.002(3) 0.000(3) -0.005(3)
C14 0.040(4) 0.027(3) 0.054(4) 0.000(3) -0.007(3) -0.002(3)
C15 0.070(6) 0.041(4) 0.061(5) 0.013(4) -0.016(5) -0.006(4)
C16 0.160(13) 0.028(4) 0.065(6) 0.002(4) -0.015(7) -0.004(6)
C17 0.063(7) 0.065(7) 0.151(13) 0.045(7) 0.002(8) 0.002(6)
C18 0.058(6) 0.058(5) 0.052(5) -0.007(4) -0.019(4) 0.032(4)
C22 0.066(6) 0.048(5) 0.058(5) 0.002(4) -0.005(4) -0.013(4)
C26 0.027(3) 0.039(4) 0.056(4) 0.007(3) -0.007(3) -0.005(3)
C27 0.037(4) 0.044(4) 0.043(4) 0.008(3) 0.001(3) -0.009(3)
C29 0.044(4) 0.043(4) 0.049(4) -0.009(3) 0.007(4) -0.003(3)
C30 0.040(4) 0.038(4) 0.065(5) 0.005(4) -0.001(4) -0.001(3)
C31 0.042(4) 0.036(4) 0.063(5) 0.014(3) 0.001(4) 0.003(3)
C32 0.056(5) 0.061(5) 0.058(5) 0.017(4) -0.015(4) -0.019(4)
C37 0.082(7) 0.080(7) 0.063(7) -0.006(5) -0.031(6) -0.017(6)
C28 0.050(5) 0.046(4) 0.046(4) 0.004(3) -0.002(4) -0.004(4)
C36 0.056(5) 0.046(4) 0.059(5) -0.017(4) 0.007(4) -0.010(4)
C38 0.065(8) 0.117(12) 0.069(7) -0.011(7) 0.015(6) -0.018(7)
C39 0.072(6) 0.064(6) 0.090(8) -0.032(6) 0.009(7) 0.002(5)
C40 0.047(5) 0.079(7) 0.095(8) 0.045(7) -0.016(5) -0.011(5)
O1 0.066(4) 0.035(3) 0.046(3) 0.000(2) 0.002(3) 0.004(3)
C44 0.061(6) 0.040(4) 0.037(4) -0.005(4) 0.003(4) -0.006(4)
C45 0.059(6) 0.045(4) 0.049(5) -0.002(4) 0.019(4) -0.003(4)
O2 0.046(3) 0.052(3) 0.047(3) 0.011(3) 0.002(3) 0.005(3)
C46 0.049(5) 0.054(5) 0.058(5) -0.002(4) -0.003(4) -0.001(4)
C47 0.062(5) 0.077(6) 0.047(5) 0.000(5) -0.002(5) 0.007(4)
O3 0.070(4) 0.044(3) 0.054(3) 0.017(3) 0.008(3) 0.007(3)
C48 0.089(7) 0.056(4) 0.059(5) 0.016(7) 0.005(7) 0.008(4)
C49 0.078(7) 0.043(5) 0.086(7) 0.028(5) 0.021(6) 0.013(4)
O4 0.073(4) 0.033(3) 0.063(4) 0.007(3) 0.016(3) 0.006(3)
C50 0.079(7) 0.030(4) 0.066(6) 0.002(4) 0.020(5) -0.002(4)
C51 0.107(9) 0.042(5) 0.072(7) 0.000(4) 0.016(6) -0.028(5)
O5 0.109(6) 0.039(3) 0.052(4) -0.003(3) 0.006(4) -0.016(4)
C52 0.133(12) 0.068(7) 0.058(6) 0.000(5) -0.028(7) -0.049(7)
C53 0.141(11) 0.055(6) 0.056(7) 0.000(5) -0.027(7) -0.022(6)
O6 0.089(5) 0.038(3) 0.034(3) 0.002(2) -0.005(3) -0.008(3)
C54 0.086(7) 0.045(5) 0.049(5) 0.008(4) -0.005(5) 0.000(4)
C55 0.066(6) 0.039(4) 0.045(4) 0.012(3) -0.005(4) -0.002(4)
K1 0.0527(9) 0.0284(7) 0.0471(9) 0.0004(6) 0.0053(8) 0.0057(6)

loop_
_atom_type_symbol
_atom_type_description
_atom_type_scat_dispersion_real
_atom_type_scat_dispersion_imag
_atom_type_scat_source
C C 0.0033 0.0016 'International Tables Vol C Tables 4.2.6.8 and 6.1.1.4'
H H 0.0000 0.0000 'International Tables Vol C Tables 4.2.6.8 and 6.1.1.4'
Cl Cl 0.1484 0.1585 'International Tables Vol C Tables 4.2.6.8 and 6.1.1.4'
Ir Ir -1.4442 7.9887 'International Tables Vol C Tables 4.2.6.8 and 6.1.1.4'
K K 0.2009 0.2494 'International Tables Vol C Tables 4.2.6.8 and 6.1.1.4'
N N 0.0061 0.0033 'International Tables Vol C Tables 4.2.6.8 and 6.1.1.4'
O O 0.0106 0.0060 'International Tables Vol C Tables 4.2.6.8 and 6.1.1.4'
P P 0.1023 0.0942 'International Tables Vol C Tables 4.2.6.8 and 6.1.1.4'

loop_
_geom_angle_atom_site_label_1
_geom_angle_atom_site_label_2
_geom_angle_atom_site_label_3
_geom_angle
_geom_angle_site_symmetry_1
_geom_angle_site_symmetry_3
N1 Ir1 P2 80.46(19) . .
N1 Ir1 P1 83.92(19) . .
P2 Ir1 P1 164.38(9) . .
N1 Ir1 Cl1 173.88(18) . .
P2 Ir1 Cl1 100.95(9) . .
P1 Ir1 Cl1 94.57(7) . .
C1 P1 C8 112.5(4) . .
C1 P1 C15 113.8(5) . .
C8 P1 C15 90.1(4) . .
C1 P1 Ir1 101.5(3) . .
C8 P1 Ir1 126.9(2) . .
C15 P1 Ir1 112.5(3) . .
C2 P2 C26 108.9(5) . .
C2 P2 Ir1 104.5(5) . .
C26 P2 Ir1 146.0(3) . .
C7 N1 C3 119.4(6) . .
C7 N1 Ir1 122.0(6) . .
C3 N1 Ir1 118.1(5) . .
Ir1 Cl1 K1 161.52(12) . .
C3 C1 P1 116.8(6) . .
C3 C1 H63 121.6 . .
P1 C1 H63 121.6 . .
C7 C2 P2 115.9(7) . .
C7 C2 H88 122.1 . .
P2 C2 H88 122.1 . .
C1 C3 N1 119.4(7) . .
C1 C3 C4 122.8(8) . .
N1 C3 C4 117.6(8) . .
C5 C4 C3 120.5(9) . .
C5 C4 H1 119.7 . .
C3 C4 H1 119.7 . .
C6 C5 C4 120.0(9) . .
C6 C5 H2 120.0 . .
C4 C5 H2 120.0 . .
C5 C6 C7 120.2(10) . .
C5 C6 H3 119.9 . .
C7 C6 H3 119.9 . .
N1 C7 C6 122.1(9) . .
N1 C7 C2 115.8(7) . .
C6 C7 C2 121.6(9) . .
C9 C8 C13 119.9(7) . .
C9 C8 P1 107.8(5) . .
C13 C8 P1 132.2(6) . .
C8 C9 C10 121.6(7) . .
C8 C9 C14 119.2(6) . .
C10 C9 C14 119.2(7) . .
C11 C10 C9 119.3(8) . .
C11 C10 H4 120.3 . .
C9 C10 H4 120.3 . .
C10 C11 C12 118.1(7) . .
C10 C11 C18 121.5(9) . .
C12 C11 C18 120.4(8) . .
C11 C12 C13 124.6(7) . .
C11 C12 H5 117.7 . .
C13 C12 H5 117.7 . .
C12 C13 C8 116.4(7) . .
C12 C13 C22 119.0(7) . .
C8 C13 C22 124.6(8) . .
C16 C14 C15 112.1(8) . .
C16 C14 C17 109.9(9) . .
C15 C14 C17 107.2(8) . .
C16 C14 C9 109.2(7) . .
C15 C14 C9 104.8(6) . .
C17 C14 C9 113.6(7) . .
C14 C15 P1 106.1(6) . .
C14 C15 H8 110.5 . .
P1 C15 H8 110.5 . .
C14 C15 H9 110.5 . .
P1 C15 H9 110.5 . .
H8 C15 H9 108.7 . .
C14 C16 H10 109.5 . .
C14 C16 H11 109.5 . .
H10 C16 H11 109.5 . .
C14 C16 H12 109.5 . .
H10 C16 H12 109.5 . .
H11 C16 H12 109.5 . .
C14 C17 H13 109.5 . .
C14 C17 H14 109.5 . .
H13 C17 H14 109.5 . .
C14 C17 H15 109.5 . .
H13 C17 H15 109.5 . .
H14 C17 H15 109.5 . .
C20 C18 C21A 91.2(14) . .
C20 C18 C19 104.3(14) . .
C21A C18 C19 118.4(13) . .
C20 C18 C11 116.7(12) . .
C21A C18 C11 113.2(11) . .
C19 C18 C11 111.4(10) . .
C20 C18 C19A 119.6(14) . .
C21A C18 C19A 111.4(13) . .
C19 C18 C19A 15.8(10) . .
C11 C18 C19A 104.7(10) . .
C20 C18 C20A 10.8(14) . .
C21A C18 C20A 101.5(15) . .
C19 C18 C20A 101.6(14) . .
C11 C18 C20A 109.1(11) . .
C19A C18 C20A 117.3(13) . .
C20 C18 C21 112.5(13) . .
C21A C18 C21 22.1(10) . .
C19 C18 C21 105.6(12) . .
C11 C18 C21 105.8(10) . .
C19A C18 C21 94.7(11) . .
C20A C18 C21 123.1(12) . .
C18 C19 H89 109.5 . .
C18 C19 H90 109.5 . .
C18 C19 H91 109.5 . .
C18 C20 H92 109.5 . .
C18 C20 H93 109.5 . .
C18 C20 H94 109.5 . .
C18 C21 H95 109.5 . .
C18 C21 H96 109.5 . .
C18 C21 H97 109.5 . .
C18 C19A H98 109.5 . .
C18 C19A H99 109.5 . .
H98 C19A H99 109.5 . .
C18 C19A H100 109.5 . .
H98 C19A H100 109.5 . .
H99 C19A H100 109.5 . .
C18 C20A H101 109.5 . .
C18 C20A H102 109.5 . .
H101 C20A H102 109.5 . .
C18 C20A H103 109.5 . .
H101 C20A H103 109.5 . .
H102 C20A H103 109.5 . .
C18 C21A H104 109.5 . .
C18 C21A H105 109.5 . .
H104 C21A H105 109.5 . .
C18 C21A H106 109.5 . .
H104 C21A H106 109.5 . .
H105 C21A H106 109.5 . .
C25 C22 C24 108.6(10) . .
C25 C22 C13 115.5(12) . .
C24 C22 C13 108.0(8) . .
C25 C22 C23 105.9(13) . .
C24 C22 C23 107.1(9) . .
C13 C22 C23 111.4(8) . .
C25 C22 C25A 21(3) . .
C24 C22 C25A 102(2) . .
C13 C22 C25A 100(3) . .
C23 C22 C25A 127(3) . .
C22 C23 H25 109.1 . .
C22 C23 H26 109.6 . .
H25 C23 H26 109.5 . .
C22 C23 H27 109.7 . .
H25 C23 H27 109.5 . .
H26 C23 H27 109.5 . .
C22 C23 H25A 91.0 . .
H25 C23 H25A 19.4 . .
H26 C23 H25A 110.8 . .
H27 C23 H25A 124.2 . .
C22 C23 H26A 91.5 . .
H25 C23 H26A 109.3 . .
H26 C23 H26A 20.0 . .
H27 C23 H26A 125.7 . .
H25A C23 H26A 103.8 . .
C22 C23 H27A 92.2 . .
H25 C23 H27A 115.8 . .
H26 C23 H27A 119.0 . .
H27 C23 H27A 17.6 . .
H25A C23 H27A 125.5 . .
H26A C23 H27A 130.5 . .
C22 C24 H28 110.3 . .
C22 C24 H29 108.4 . .
H28 C24 H29 109.5 . .
C22 C24 H30 109.7 . .
H28 C24 H30 109.5 . .
H29 C24 H30 109.5 . .
C22 C25 H167 109.5 . .
C22 C25 H168 109.5 . .
H167 C25 H168 109.5 . .
C22 C25 H169 109.5 . .
H167 C25 H169 109.5 . .
H168 C25 H169 109.5 . .
C22 C25A H164 109.5 . .
C22 C25A H165 109.4 . .
H164 C25A H165 109.5 . .
C22 C25A H166 109.5 . .
H164 C25A H166 109.5 . .
H165 C25A H166 109.5 . .
C27 C26 C31 118.8(7) . .
C27 C26 P2 120.3(5) . .
C31 C26 P2 120.2(7) . .
C26 C27 C28 117.2(6) . .
C26 C27 C32 122.1(7) . .
C28 C27 C32 120.6(6) . .
C28 C29 C30 118.5(7) . .
C28 C29 C36 119.7(7) . .
C30 C29 C36 121.8(7) . .
C29 C30 C31 123.6(7) . .
C29 C30 H7 118.2 . .
C31 C30 H7 118.2 . .
C30 C31 C26 117.8(7) . .
C30 C31 C40 118.1(8) . .
C26 C31 C40 123.6(8) . .
C33A C32 C35 116.7(16) . .
C33A C32 C27 114.9(15) . .
C35 C32 C27 111.6(9) . .
C33A C32 C34 92.9(17) . .
C35 C32 C34 105.0(10) . .
C27 C32 C34 114.0(9) . .
C33A C32 C34A 126(3) . .
C35 C32 C34A 79(2) . .
C27 C32 C34A 103(2) . .
C34 C32 C34A 35(2) . .
C33A C32 C35A 98(2) . .
C35 C32 C35A 27(2) . .
C27 C32 C35A 107(2) . .
C34 C32 C35A 127(2) . .
C34A C32 C35A 105(3) . .
C33A C32 C33 23.0(14) . .
C35 C32 C33 103.7(11) . .
C27 C32 C33 106.7(9) . .
C34 C32 C33 115.4(10) . .
C34A C32 C33 146(2) . .
C35A C32 C33 80(2) . .
C32 C33 H125 109.5 . .
C32 C33 H126 109.5 . .
C32 C33 H127 109.5 . .
C32 C34 H128 109.5 . .
C32 C34 H129 109.5 . .
C32 C34 H130 109.5 . .
C32 C35 H131 109.5 . .
C32 C35 H132 109.5 . .
C32 C35 H133 109.5 . .
C32 C33A H134 109.5 . .
C32 C33A H135 109.5 . .
H134 C33A H135 109.5 . .
C32 C33A H136 109.5 . .
H134 C33A H136 109.5 . .
H135 C33A H136 109.5 . .
C32 C34A H137 109.5 . .
C32 C34A H138 109.5 . .
H137 C34A H138 109.5 . .
C32 C34A H139 109.5 . .
H137 C34A H139 109.5 . .
H138 C34A H139 109.5 . .
C32 C35A H140 109.5 . .
C32 C35A H141 109.5 . .
H140 C35A H141 109.5 . .
C32 C35A H142 109.5 . .
H140 C35A H142 109.5 . .
H141 C35A H142 109.5 . .
C36 C37 H43 109.5 . .
C36 C37 H44 109.5 . .
H43 C37 H44 109.5 . .
C36 C37 H45 109.5 . .
H43 C37 H45 109.5 . .
H44 C37 H45 109.5 . .
C29 C28 C27 123.3(6) . .
C29 C28 H6 121.8 . .
C27 C28 H6 114.3 . .
C39 C36 C38 116.3 . .
C39 C36 C37 113.3 . .
C38 C36 C37 106.6 . .
C39 C36 C29 110.3(3) . .
C38 C36 C29 99.7(3) . .
C37 C36 C29 109.8(3) . .
C36 C38 K1 152.18(8) . 1_655
C36 C38 H46 109.5 . .
K1 C38 H46 74.1 1_655 .
C36 C38 H47 109.6 . .
K1 C38 H47 46.5 1_655 .
H46 C38 H47 109.3 . .
C36 C38 H48 109.6 . .
K1 C38 H48 94.3 1_655 .
H46 C38 H48 109.2 . .
H47 C38 H48 109.6 . .
C36 C39 H49 109.5 . .
C36 C39 H50 109.5 . .
H49 C39 H50 109.5 . .
C36 C39 H51 109.4 . .
H49 C39 H51 109.5 . .
H50 C39 H51 109.4 . .
C41 C40 C42A 100.4(19) . .
C41 C40 C43A 79.7(15) . .
C42A C40 C43A 116.6(16) . .
C41 C40 C31 118.9(12) . .
C42A C40 C31 117.1(14) . .
C43A C40 C31 117.2(13) . .
C41 C40 C42 115.9(15) . .
C42A C40 C42 15.6(13) . .
C43A C40 C42 118.9(15) . .
C31 C40 C42 105.4(10) . .
C41 C40 C43 106.2(13) . .
C42A C40 C43 104.4(15) . .
C43A C40 C43 27.4(12) . .
C31 C40 C43 108.4(11) . .
C42 C40 C43 100.2(13) . .
C41 C40 C41A 18.6(12) . .
C42A C40 C41A 95.6(17) . .
C43A C40 C41A 97.9(16) . .
C31 C40 C41A 106.8(13) . .
C42 C40 C41A 109.8(14) . .
C43 C40 C41A 124.8(13) . .
C40 C41 H143 109.5 . .
C40 C41 H144 109.5 . .
C40 C41 H145 109.5 . .
C40 C42 H146 109.5 . .
C40 C42 H147 109.5 . .
C40 C42 H148 109.5 . .
C40 C43 H149 109.5 . .
C40 C43 H150 109.5 . .
C40 C43 H151 109.5 . .
C40 C41A H152 109.5 . .
C40 C41A H153 109.5 . .
H152 C41A H153 109.5 . .
C40 C41A H154 109.5 . .
H152 C41A H154 109.5 . .
H153 C41A H154 109.5 . .
C40 C42A H155 109.5 . .
C40 C42A H156 109.5 . .
H155 C42A H156 109.5 . .
C40 C42A H157 109.5 . .
H155 C42A H157 109.5 . .
H156 C42A H157 109.5 . .
C40 C43A H158 109.5 . .
C40 C43A H159 109.5 . .
H158 C43A H159 109.5 . .
C40 C43A H160 109.5 . .
H158 C43A H160 109.5 . .
H159 C43A H160 109.5 . .
C44 O1 C55 112.5(6) . .
C44 O1 K1 107.2(5) . .
C55 O1 K1 109.2(5) . .
O1 C44 C45 110.9(8) . .
O1 C44 H64 109.5 . .
C45 C44 H64 109.5 . .
O1 C44 H65 109.5 . .
C45 C44 H65 109.5 . .
H64 C44 H65 108.0 . .
O2 C45 C44 105.9(7) . .
O2 C45 H66 110.5 . .
C44 C45 H66 110.5 . .
O2 C45 H67 110.5 . .
C44 C45 H67 110.5 . .
H66 C45 H67 108.7 . .
C46 O2 C45 111.5(7) . .
C46 O2 K1 118.6(5) . .
C45 O2 K1 119.5(5) . .
O2 C46 C47 109.6(7) . .
O2 C46 H68 109.8 . .
C47 C46 H68 109.8 . .
O2 C46 H69 109.8 . .
C47 C46 H69 109.8 . .
H68 C46 H69 108.2 . .
O3 C47 C46 107.4(8) . .
O3 C47 H70 110.2 . .
C46 C47 H70 110.2 . .
O3 C47 H71 110.2 . .
C46 C47 H71 110.2 . .
H70 C47 H71 108.5 . .
C47 O3 C48 111.5(8) . .
C47 O3 K1 109.6(5) . .
C48 O3 K1 113.7(6) . .
O3 C48 C49 106.9(9) . .
O3 C48 H72 110.4 . .
C49 C48 H72 110.4 . .
O3 C48 H73 110.4 . .
C49 C48 H73 110.4 . .
H72 C48 H73 108.6 . .
O4 C49 C48 109.5(8) . .
O4 C49 H74 109.8 . .
C48 C49 H74 109.8 . .
O4 C49 H75 109.8 . .
C48 C49 H75 109.8 . .
H74 C49 H75 108.2 . .
C49 O4 C50 111.4(7) . .
C49 O4 K1 116.3(5) . .
C50 O4 K1 115.6(5) . .
O4 C50 C51 108.2(7) . .
O4 C50 H76 110.1 . .
C51 C50 H76 110.1 . .
O4 C50 H77 110.1 . .
C51 C50 H77 110.1 . .
H76 C50 H77 108.4 . .
O5 C51 C50 109.4(9) . .
O5 C51 H78 109.8 . .
C50 C51 H78 109.8 . .
O5 C51 H79 109.8 . .
C50 C51 H79 109.8 . .
H78 C51 H79 108.3 . .
C52 O5 C51 113.5(9) . .
C52 O5 K1 110.4(5) . .
C51 O5 K1 112.8(6) . .
O5 C52 C53 109.9(11) . .
O5 C52 H80 109.7 . .
C53 C52 H80 109.7 . .
O5 C52 H81 109.7 . .
C53 C52 H81 109.7 . .
H80 C52 H81 108.2 . .
O6 C53 C52 107.8(8) . .
O6 C53 H82 110.1 . .
C52 C53 H82 110.1 . .
O6 C53 H83 110.1 . .
C52 C53 H83 110.1 . .
H82 C53 H83 108.5 . .
C53 O6 C54 111.8(7) . .
C53 O6 K1 119.6(5) . .
C54 O6 K1 120.7(5) . .
O6 C54 C55 107.6(7) . .
O6 C54 H84 110.2 . .
C55 C54 H84 110.2 . .
O6 C54 H85 110.2 . .
C55 C54 H85 110.2 . .
H84 C54 H85 108.5 . .
O1 C55 C54 109.5(7) . .
O1 C55 H86 109.8 . .
C54 C55 H86 109.8 . .
O1 C55 H87 109.8 . .
C54 C55 H87 109.8 . .
H86 C55 H87 108.2 . .
O2 K1 O5 163.8(2) . .
O2 K1 O4 119.3(2) . .
O5 K1 O4 60.6(2) . .
O2 K1 O6 117.92(17) . .
O5 K1 O6 59.50(18) . .
O4 K1 O6 120.09(19) . .
O2 K1 O3 59.52(17) . .
O5 K1 O3 117.6(2) . .
O4 K1 O3 59.8(2) . .
O6 K1 O3 162.9(2) . .
O2 K1 Cl1 83.92(13) . .
O5 K1 Cl1 110.50(18) . .
O4 K1 Cl1 120.41(15) . .
O6 K1 Cl1 81.52(15) . .
O3 K1 Cl1 113.90(15) . .
O2 K1 O1 59.45(17) . .
O5 K1 O1 113.88(19) . .
O4 K1 O1 158.08(18) . .
O6 K1 O1 58.81(18) . .
O3 K1 O1 114.13(19) . .
Cl1 K1 O1 81.50(13) . .
O2 K1 C38 77.79(15) . 1_455
O5 K1 C38 86.19(18) . 1_455
O4 K1 C38 83.88(16) . 1_455
O6 K1 C38 91.90(17) . 1_455
O3 K1 C38 70.98(16) . 1_455
Cl1 K1 C38 154.87(11) . 1_455
O1 K1 C38 74.43(15) . 1_455

loop_
_geom_bond_atom_site_label_1
_geom_bond_atom_site_label_2
_geom_bond_distance
_geom_bond_site_symmetry_2
Ir1 N1 2.056(5) .
Ir1 P2 2.206(2) .
Ir1 P1 2.260(2) .
Ir1 Cl1 2.351(2) .
P1 C1 1.744(9) .
P1 C8 1.880(8) .
P1 C15 1.924(10) .
P2 C2 1.701(12) .
P2 C26 1.829(8) .
N1 C7 1.356(9) .
N1 C3 1.407(10) .
Cl1 K1 2.930(3) .
C1 C3 1.391(13) .
C1 H63 0.9500 .
C2 C7 1.389(17) .
C2 H88 0.9500 .
C3 C4 1.434(11) .
C4 C5 1.376(14) .
C4 H1 0.9500 .
C5 C6 1.358(15) .
C5 H2 0.9500 .
C6 C7 1.383(12) .
C6 H3 0.9500 .
C8 C9 1.393(11) .
C8 C13 1.415(10) .
C9 C10 1.422(11) .
C9 C14 1.545(10) .
C10 C11 1.376(12) .
C10 H4 0.9500 .
C11 C12 1.397(13) .
C11 C18 1.542(10) .
C12 C13 1.401(12) .
C12 H5 0.9500 .
C13 C22 1.560(12) .
C14 C16 1.506(12) .
C14 C15 1.513(11) .
C14 C17 1.513(14) .
C15 H8 0.9900 .
C15 H9 0.9900 .
C16 H10 0.9800 .
C16 H11 0.9800 .
C16 H12 0.9800 .
C17 H13 0.9800 .
C17 H14 0.9800 .
C17 H15 0.9800 .
C18 C20 1.31(3) .
C18 C21A 1.45(2) .
C18 C19 1.47(2) .
C18 C19A 1.61(2) .
C18 C20A 1.73(3) .
C18 C21 1.71(2) .
C19 H89 0.9800 .
C19 H90 0.9800 .
C19 H91 0.9800 .
C20 H92 0.9800 .
C20 H93 0.9800 .
C20 H94 0.9800 .
C21 H95 0.9800 .
C21 H96 0.9800 .
C21 H97 0.9800 .
C19A H98 0.9800 .
C19A H99 0.9800 .
C19A H100 0.9800 .
C20A H101 0.9800 .
C20A H102 0.9800 .
C20A H103 0.9800 .
C21A H104 0.9800 .
C21A H105 0.9800 .
C21A H106 0.9800 .
C22 C25 1.50(2) .
C22 C24 1.542(13) .
C22 C23 1.568(15) .
C22 C25A 1.547(19) .
C23 H25 0.9800 .
C23 H26 0.9800 .
C23 H27 0.9800 .
C23 H25A 1.0349 .
C23 H26A 0.9986 .
C23 H27A 0.7601 .
C24 H28 0.9800 .
C24 H29 0.9800 .
C24 H30 0.9800 .
C25 H167 0.9800 .
C25 H168 0.9800 .
C25 H169 0.9800 .
C25A H164 0.9800 .
C25A H165 0.9800 .
C25A H166 0.9800 .
C26 C27 1.425(11) .
C26 C31 1.432(10) .
C27 C28 1.447(9) .
C27 C32 1.545(11) .
C29 C28 1.315(9) .
C29 C30 1.388(12) .
C29 C36 1.589(9) .
C30 C31 1.392(12) .
C30 H7 0.9500 .
C31 C40 1.539(12) .
C32 C33A 1.38(3) .
C32 C35 1.537(17) .
C32 C34 1.555(18) .
C32 C34A 1.53(5) .
C32 C35A 1.56(6) .
C32 C33 1.61(2) .
C33 H125 0.9800 .
C33 H126 0.9800 .
C33 H127 0.9800 .
C34 H128 0.9800 .
C34 H129 0.9800 .
C34 H130 0.9800 .
C35 H131 0.9800 .
C35 H132 0.9800 .
C35 H133 0.9800 .
C33A H134 0.9800 .
C33A H135 0.9800 .
C33A H136 0.9800 .
C34A H137 0.9800 .
C34A H138 0.9800 .
C34A H139 0.9800 .
C35A H140 0.9800 .
C35A H141 0.9800 .
C35A H142 0.9800 .
C37 C36 1.5418 .
C37 H43 0.9800 .
C37 H44 0.9800 .
C37 H45 0.9800 .
C28 H6 0.9880 .
C36 C39 1.4382 .
C36 C38 1.4935 .
C38 K1 3.438(5) 1_655
C38 H46 0.9832 .
C38 H47 0.9784 .
C38 H48 0.9796 .
C39 H49 0.9796 .
C39 H50 0.9798 .
C39 H51 0.9805 .
C40 C41 1.40(2) .
C40 C42A 1.47(3) .
C40 C43A 1.48(3) .
C40 C42 1.60(2) .
C40 C43 1.64(2) .
C40 C41A 1.81(4) .
C41 H143 0.9800 .
C41 H144 0.9800 .
C41 H145 0.9800 .
C42 H146 0.9800 .
C42 H147 0.9800 .
C42 H148 0.9800 .
C43 H149 0.9800 .
C43 H150 0.9800 .
C43 H151 0.9800 .
C41A H152 0.9800 .
C41A H153 0.9800 .
C41A H154 0.9800 .
C42A H155 0.9800 .
C42A H156 0.9800 .
C42A H157 0.9800 .
C43A H158 0.9800 .
C43A H159 0.9800 .
C43A H160 0.9800 .
O1 C44 1.417(10) .
O1 C55 1.423(11) .
O1 K1 2.934(6) .
C44 C45 1.485(13) .
C44 H64 0.9900 .
C44 H65 0.9900 .
C45 O2 1.433(10) .
C45 H66 0.9900 .
C45 H67 0.9900 .
O2 C46 1.413(10) .
O2 K1 2.779(6) .
C46 C47 1.502(13) .
C46 H68 0.9900 .
C46 H69 0.9900 .
C47 O3 1.412(11) .
C47 H70 0.9900 .
C47 H71 0.9900 .
O3 C48 1.434(10) .
O3 K1 2.829(7) .
C48 C49 1.505(16) .
C48 H72 0.9900 .
C48 H73 0.9900 .
C49 O4 1.407(12) .
C49 H74 0.9900 .
C49 H75 0.9900 .
O4 C50 1.429(11) .
O4 K1 2.801(6) .
C50 C51 1.490(16) .
C50 H76 0.9900 .
C50 H77 0.9900 .
C51 O5 1.427(11) .
C51 H78 0.9900 .
C51 H79 0.9900 .
O5 C52 1.401(15) .
O5 K1 2.796(7) .
C52 C53 1.516(15) .
C52 H80 0.9900 .
C52 H81 0.9900 .
C53 O6 1.410(11) .
C53 H82 0.9900 .
C53 H83 0.9900 .
O6 C54 1.421(10) .
O6 K1 2.800(6) .
C54 C55 1.510(12) .
C54 H84 0.9900 .
C54 H85 0.9900 .
C55 H86 0.9900 .
C55 H87 0.9900 .
K1 C38 3.438(5) 1_455

loop_
_geom_torsion_atom_site_label_1
_geom_torsion_atom_site_label_2
_geom_torsion_atom_site_label_3
_geom_torsion_atom_site_label_4
_geom_torsion
_geom_torsion_site_symmetry_4
N1 Ir1 P1 C1 3.0(4) .
P2 Ir1 P1 C1 2.5(6) .
Cl1 Ir1 P1 C1 -171.0(4) .
N1 Ir1 P1 C8 -126.8(4) .
P2 Ir1 P1 C8 -127.3(5) .
Cl1 Ir1 P1 C8 59.1(3) .
N1 Ir1 P1 C15 125.0(4) .
P2 Ir1 P1 C15 124.5(5) .
Cl1 Ir1 P1 C15 -49.1(3) .
N1 Ir1 P2 C2 0.9(6) .
P1 Ir1 P2 C2 1.4(7) .
Cl1 Ir1 P2 C2 174.9(5) .
N1 Ir1 P2 C26 170.9(5) .
P1 Ir1 P2 C26 171.4(5) .
Cl1 Ir1 P2 C26 -15.1(5) .
P2 Ir1 N1 C7 6.4(6) .
P1 Ir1 N1 C7 -173.5(7) .
Cl1 Ir1 N1 C7 -97.5(19) .
P2 Ir1 N1 C3 178.3(6) .
P1 Ir1 N1 C3 -1.6(5) .
Cl1 Ir1 N1 C3 74.4(19) .
N1 Ir1 Cl1 K1 -161.2(17) .
P2 Ir1 Cl1 K1 96.1(3) .
P1 Ir1 Cl1 K1 -85.7(3) .
C8 P1 C1 C3 133.7(7) .
C15 P1 C1 C3 -125.7(8) .
Ir1 P1 C1 C3 -4.6(8) .
C26 P2 C2 C7 178.1(10) .
Ir1 P2 C2 C7 -7.8(12) .
P1 C1 C3 N1 4.1(12) .
P1 C1 C3 C4 179.1(7) .
C7 N1 C3 C1 171.1(8) .
Ir1 N1 C3 C1 -1.0(10) .
C7 N1 C3 C4 -4.2(12) .
Ir1 N1 C3 C4 -176.3(6) .
C1 C3 C4 C5 -171.4(10) .
N1 C3 C4 C5 3.7(14) .
C3 C4 C5 C6 -2.2(16) .
C4 C5 C6 C7 1.1(17) .
C3 N1 C7 C6 3.3(14) .
Ir1 N1 C7 C6 175.1(8) .
C3 N1 C7 C2 175.1(10) .
Ir1 N1 C7 C2 -13.1(13) .
C5 C6 C7 N1 -1.7(17) .
C5 C6 C7 C2 -173.0(12) .
P2 C2 C7 N1 13.3(15) .
P2 C2 C7 C6 -174.9(10) .
C1 P1 C8 C9 100.7(6) .
C15 P1 C8 C9 -15.2(6) .
Ir1 P1 C8 C9 -133.8(4) .
C1 P1 C8 C13 -82.3(8) .
C15 P1 C8 C13 161.8(8) .
Ir1 P1 C8 C13 43.2(9) .
C13 C8 C9 C10 -1.4(11) .
P1 C8 C9 C10 176.1(6) .
C13 C8 C9 C14 178.9(7) .
P1 C8 C9 C14 -3.6(8) .
C8 C9 C10 C11 0.6(13) .
C14 C9 C10 C11 -179.7(7) .
C9 C10 C11 C12 0.9(12) .
C9 C10 C11 C18 -178.5(7) .
C10 C11 C12 C13 -1.8(13) .
C18 C11 C12 C13 177.7(8) .
C11 C12 C13 C8 1.0(12) .
C11 C12 C13 C22 -176.9(8) .
C9 C8 C13 C12 0.6(11) .
P1 C8 C13 C12 -176.1(6) .
C9 C8 C13 C22 178.4(7) .
P1 C8 C13 C22 1.7(12) .
C8 C9 C14 C16 -93.7(10) .
C10 C9 C14 C16 86.6(10) .
C8 C9 C14 C15 26.5(10) .
C10 C9 C14 C15 -153.2(8) .
C8 C9 C14 C17 143.2(9) .
C10 C9 C14 C17 -36.5(11) .
C16 C14 C15 P1 83.6(8) .
C17 C14 C15 P1 -155.8(6) .
C9 C14 C15 P1 -34.8(8) .
C1 P1 C15 C14 -84.8(7) .
C8 P1 C15 C14 30.0(6) .
Ir1 P1 C15 C14 160.5(5) .
C10 C11 C18 C20 20.9(16) .
C12 C11 C18 C20 -158.5(13) .
C10 C11 C18 C21A 124.8(16) .
C12 C11 C18 C21A -54.6(17) .
C10 C11 C18 C19 -98.7(14) .
C12 C11 C18 C19 81.9(14) .
C10 C11 C18 C19A -113.7(12) .
C12 C11 C18 C19A 66.9(13) .
C10 C11 C18 C20A 12.7(14) .
C12 C11 C18 C20A -166.8(11) .
C10 C11 C18 C21 146.9(11) .
C12 C11 C18 C21 -32.5(13) .
C12 C13 C22 C25 -16.8(15) .
C8 C13 C22 C25 165.5(12) .
C12 C13 C22 C24 104.9(9) .
C8 C13 C22 C24 -72.8(10) .
C12 C13 C22 C23 -137.7(9) .
C8 C13 C22 C23 44.6(12) .
C12 C13 C22 C25A -1(3) .
C8 C13 C22 C25A -179(2) .
C2 P2 C26 C27 -86.9(9) .
Ir1 P2 C26 C27 103.4(7) .
C2 P2 C26 C31 83.6(9) .
Ir1 P2 C26 C31 -86.2(8) .
C31 C26 C27 C28 -10.3(11) .
P2 C26 C27 C28 160.3(5) .
C31 C26 C27 C32 171.0(8) .
P2 C26 C27 C32 -18.4(11) .
C28 C29 C30 C31 -3.3(12) .
C36 C29 C30 C31 179.1(7) .
C29 C30 C31 C26 1.1(13) .
C29 C30 C31 C40 173.6(9) .
C27 C26 C31 C30 5.9(12) .
P2 C26 C31 C30 -164.7(6) .
C27 C26 C31 C40 -166.2(9) .
P2 C26 C31 C40 23.2(12) .
C26 C27 C32 C33A -33(2) .
C28 C27 C32 C33A 148.0(19) .
C26 C27 C32 C35 -169.0(10) .
C28 C27 C32 C35 12.3(14) .
C26 C27 C32 C34 72.3(12) .
C28 C27 C32 C34 -106.4(11) .
C26 C27 C32 C34A 108(2) .
C28 C27 C32 C34A -71(2) .
C26 C27 C32 C35A -141(3) .
C28 C27 C32 C35A 40(3) .
C26 C27 C32 C33 -56.3(13) .
C28 C27 C32 C33 125.0(10) .
C30 C29 C28 C27 -1.7(11) .
C36 C29 C28 C27 175.9(5) .
C26 C27 C28 C29 8.5(10) .
C32 C27 C28 C29 -172.8(8) .
C28 C29 C36 C39 -110.6(6) .
C30 C29 C36 C39 67.0(8) .
C28 C29 C36 C38 126.6(6) .
C30 C29 C36 C38 -55.8(7) .
C28 C29 C36 C37 15.0(8) .
C30 C29 C36 C37 -167.5(6) .
C39 C36 C38 K1 161.14(17) 1_655
C37 C36 C38 K1 33.79(17) 1_655
C29 C36 C38 K1 -80.4(4) 1_655
C30 C31 C40 C41 113.7(15) .
C26 C31 C40 C41 -74.3(16) .
C30 C31 C40 C42A -125.4(16) .
C26 C31 C40 C42A 47(2) .
C30 C31 C40 C43A 21(2) .
C26 C31 C40 C43A -167.4(18) .
C30 C31 C40 C42 -114.3(11) .
C26 C31 C40 C42 57.8(14) .
C30 C31 C40 C43 -7.7(15) .
C26 C31 C40 C43 164.4(12) .
C30 C31 C40 C41A 129.0(13) .
C26 C31 C40 C41A -59.0(15) .
C55 O1 C44 C45 -179.1(7) .
K1 O1 C44 C45 -59.0(7) .
O1 C44 C45 O2 69.2(9) .
C44 C45 O2 C46 173.2(7) .
C44 C45 O2 K1 -42.3(8) .
C45 O2 C46 C47 177.3(7) .
K1 O2 C46 C47 32.4(9) .
O2 C46 C47 O3 -63.7(9) .
C46 C47 O3 C48 -171.1(7) .
C46 C47 O3 K1 62.1(8) .
C47 O3 C48 C49 -177.3(8) .
K1 O3 C48 C49 -52.8(9) .
O3 C48 C49 O4 65.9(10) .
C48 C49 O4 C50 178.4(8) .
C48 C49 O4 K1 -46.4(9) .
C49 O4 C50 C51 -179.5(7) .
K1 O4 C50 C51 44.9(8) .
O4 C50 C51 O5 -65.9(10) .
C50 C51 O5 C52 180.0(9) .
C50 C51 O5 K1 53.5(9) .
C51 O5 C52 C53 170.5(8) .
K1 O5 C52 C53 -61.7(10) .
O5 C52 C53 O6 61.1(13) .
C52 C53 O6 C54 -179.1(10) .
C52 C53 O6 K1 -29.8(14) .
C53 O6 C54 C55 -172.8(9) .
K1 O6 C54 C55 38.3(10) .
C44 O1 C55 C54 177.2(7) .
K1 O1 C55 C54 58.3(8) .
O6 C54 C55 O1 -65.1(10) .
C46 O2 K1 O5 82.7(9) .
C45 O2 K1 O5 -59.3(10) .
C46 O2 K1 O4 -2.2(6) .
C45 O2 K1 O4 -144.2(5) .
C46 O2 K1 O6 159.1(5) .
C45 O2 K1 O6 17.1(6) .
C46 O2 K1 O3 -1.4(5) .
C45 O2 K1 O3 -143.5(6) .
C46 O2 K1 Cl1 -123.8(6) .
C45 O2 K1 Cl1 94.2(5) .
C46 O2 K1 O1 152.5(6) .
C45 O2 K1 O1 10.5(5) .
C46 O2 K1 C38 73.5(6) 1_455
C45 O2 K1 C38 -68.5(5) 1_455
C52 O5 K1 O2 116.6(9) .
C51 O5 K1 O2 -115.3(9) .
C52 O5 K1 O4 -149.3(8) .
C51 O5 K1 O4 -21.1(7) .
C52 O5 K1 O6 31.2(7) .
C51 O5 K1 O6 159.3(8) .
C52 O5 K1 O3 -168.1(7) .
C51 O5 K1 O3 -40.0(8) .
C52 O5 K1 Cl1 -35.1(7) .
C51 O5 K1 Cl1 93.1(7) .
C52 O5 K1 O1 54.5(7) .
C51 O5 K1 O1 -177.3(7) .
C52 O5 K1 C38 125.6(7) 1_455
C51 O5 K1 C38 -106.2(7) 1_455
C49 O4 K1 O2 14.5(7) .
C50 O4 K1 O2 147.9(6) .
C49 O4 K1 O5 -146.8(7) .
C50 O4 K1 O5 -13.4(6) .
C49 O4 K1 O6 -146.4(6) .
C50 O4 K1 O6 -13.0(6) .
C49 O4 K1 O3 13.8(6) .
C50 O4 K1 O3 147.1(6) .
C49 O4 K1 Cl1 115.4(6) .
C50 O4 K1 Cl1 -111.2(6) .
C49 O4 K1 O1 -65.8(9) .
C50 O4 K1 O1 67.6(9) .
C49 O4 K1 C38 -57.8(6) 1_455
C50 O4 K1 C38 75.6(6) 1_455
C53 O6 K1 O2 -160.7(8) .
C54 O6 K1 O2 -14.1(7) .
C53 O6 K1 O5 1.0(8) .
C54 O6 K1 O5 147.5(7) .
C53 O6 K1 O4 0.5(9) .
C54 O6 K1 O4 147.1(6) .
C53 O6 K1 O3 -84.0(10) .
C54 O6 K1 O3 62.6(9) .
C53 O6 K1 Cl1 120.9(8) .
C54 O6 K1 Cl1 -92.6(6) .
C53 O6 K1 O1 -154.0(9) .
C54 O6 K1 O1 -7.4(6) .
C53 O6 K1 C38 -83.5(8) 1_455
C54 O6 K1 C38 63.0(6) 1_455
C47 O3 K1 O2 -31.9(5) .
C48 O3 K1 O2 -157.4(7) .
C47 O3 K1 O5 166.4(5) .
C48 O3 K1 O5 40.8(7) .
C47 O3 K1 O4 147.3(6) .
C48 O3 K1 O4 21.8(6) .
C47 O3 K1 O6 -118.1(7) .
C48 O3 K1 O6 116.3(8) .
C47 O3 K1 Cl1 34.8(6) .
C48 O3 K1 Cl1 -90.7(6) .
C47 O3 K1 O1 -56.4(6) .
C48 O3 K1 O1 178.1(6) .
C47 O3 K1 C38 -118.6(6) 1_455
C48 O3 K1 C38 115.8(6) 1_455
Ir1 Cl1 K1 O2 106.8(4) .
Ir1 Cl1 K1 O5 -80.9(4) .
Ir1 Cl1 K1 O4 -13.7(4) .
Ir1 Cl1 K1 O6 -133.7(4) .
Ir1 Cl1 K1 O3 54.0(4) .
Ir1 Cl1 K1 O1 166.7(4) .
Ir1 Cl1 K1 C38 150.1(3) 1_455
C44 O1 K1 O2 24.4(5) .
C55 O1 K1 O2 146.6(5) .
C44 O1 K1 O5 -172.3(5) .
C55 O1 K1 O5 -50.1(5) .
C44 O1 K1 O4 117.5(7) .
C55 O1 K1 O4 -120.3(7) .
C44 O1 K1 O6 -148.7(6) .
C55 O1 K1 O6 -26.6(5) .
C44 O1 K1 O3 48.9(6) .
C55 O1 K1 O3 171.1(5) .
C44 O1 K1 Cl1 -63.5(5) .
C55 O1 K1 Cl1 58.6(5) .
C44 O1 K1 C38 109.2(5) 1_455
C55 O1 K1 C38 -128.6(5) 1_455
